data_4346983
loop_
_publ_author_name
'Lin, Weiquan'
'Bodenstein, Tilmann'
'Mereacre, Valeriu'
'Fink, Karin'
'Eichh\"ofer, Andreas'

_publ_section_title
;
 Field-Induced Slow Magnetic Relaxation in the Ni(I) Complexes
 [NiCl(PPh3)2]&#x00B7;C4H8O and [Ni(N(SiMe3)2)(PPh3)2].
;
_journal_issue 5
_journal_name_full 'Inorganic chemistry'
_journal_page_first 2091
_journal_page_last 2100
_journal_paper_doi 10.1021/acs.inorgchem.5b02497
_journal_volume 55
_journal_year 2016
_chemical_formula_sum 'C42 H48 N Ni P2 Si2'
_chemical_formula_weight 743.64
_space_group_crystal_system triclinic
_space_group_IT_number 2
_space_group_name_Hall '-P 1'
_space_group_name_H-M_alt 'P -1'
_atom_sites_solution_hydrogens geom
_audit_creation_method SHELXL-2014
_cell_angle_alpha 98.082(4)
_cell_angle_beta 91.505(3)
_cell_angle_gamma 106.332(4)
_cell_formula_units_Z 2
_cell_length_a 9.2652(4)
_cell_length_b 12.1614(6)
_cell_length_c 18.5275(8)
_cell_measurement_reflns_used 23925
_cell_measurement_temperature 180(2)
_cell_measurement_theta_max 27.26
_cell_measurement_theta_min 2.22
_cell_volume 1978.74(16)
_computing_cell_refinement 'STOE X-AREA'
_computing_data_collection 'STOE X-AREA'
_computing_data_reduction 'STOE X-RED'
_computing_structure_refinement 'SHELXL-2014 (Sheldrick, 2014)'
_diffrn_ambient_temperature 180(2)
_diffrn_detector_area_resol_mean 6.67
_diffrn_measured_fraction_theta_full 0.998
_diffrn_measured_fraction_theta_max 0.987
_diffrn_measurement_device_type 'STOE IPDS 2T'
_diffrn_measurement_method 'rotation method'
_diffrn_radiation_type MoK\a
_diffrn_radiation_wavelength 0.71073
_diffrn_reflns_av_R_equivalents 0.0272
_diffrn_reflns_av_unetI/netI 0.0278
_diffrn_reflns_Laue_measured_fraction_full 0.998
_diffrn_reflns_Laue_measured_fraction_max 0.987
_diffrn_reflns_limit_h_max 11
_diffrn_reflns_limit_h_min -11
_diffrn_reflns_limit_k_max 15
_diffrn_reflns_limit_k_min -15
_diffrn_reflns_limit_l_max 23
_diffrn_reflns_limit_l_min -23
_diffrn_reflns_number 22011
_diffrn_reflns_point_group_measured_fraction_full 0.998
_diffrn_reflns_point_group_measured_fraction_max 0.987
_diffrn_reflns_theta_full 25.242
_diffrn_reflns_theta_max 26.806
_diffrn_reflns_theta_min 2.226
_diffrn_source 'sealed X-ray tube, 12 x 0.4 mm long-fine focus'
_exptl_absorpt_coefficient_mu 0.661
_exptl_absorpt_correction_T_max 0.9392
_exptl_absorpt_correction_T_min 0.8269
_exptl_absorpt_correction_type integration
_exptl_absorpt_process_details XRED32
_exptl_crystal_colour yellow
_exptl_crystal_density_diffrn 1.248
_exptl_crystal_description 'elongated plate'
_exptl_crystal_F_000 786
_exptl_crystal_size_max 0.350
_exptl_crystal_size_mid 0.197
_exptl_crystal_size_min 0.120
_refine_diff_density_max 0.297
_refine_diff_density_min -0.317
_refine_diff_density_rms 0.048
_refine_ls_extinction_method none
_refine_ls_goodness_of_fit_ref 1.020
_refine_ls_hydrogen_treatment constr
_refine_ls_matrix_type full
_refine_ls_number_parameters 439
_refine_ls_number_reflns 8377
_refine_ls_number_restraints 0
_refine_ls_restrained_S_all 1.020
_refine_ls_R_factor_all 0.0345
_refine_ls_R_factor_gt 0.0257
_refine_ls_shift/su_max 0.001
_refine_ls_shift/su_mean 0.000
_refine_ls_structure_factor_coef Fsqd
_refine_ls_weighting_details 'w=1/[\s^2^(Fo^2^)+(0.0430P)^2^+0.0628P] where P=(Fo^2^+2Fc^2^)/3'
_refine_ls_weighting_scheme calc
_refine_ls_wR_factor_gt 0.0653
_refine_ls_wR_factor_ref 0.0678
_reflns_Friedel_coverage 0.000
_reflns_number_gt 6968
_reflns_number_total 8377
_reflns_threshold_expression 'I > 2\s(I)'
_cod_data_source_file ic5b02497_si_001.cif
_cod_data_source_block P-1
_cod_database_code 4346983
_shelx_space_group_comment
; 
The symmetry employed for this shelxl refinement is uniquely defined 
by the following loop, which should always be used as a source of 
symmetry information in preference to the above space-group names. 
They are only intended as comments. 
;
_shelxl_version_number 2014-3

loop_
_space_group_symop_operation_xyz
'x, y, z'
'-x, -y, -z'

loop_
_atom_site_label
_atom_site_type_symbol
_atom_site_fract_x
_atom_site_fract_y
_atom_site_fract_z
_atom_site_U_iso_or_equiv
_atom_site_adp_type
_atom_site_occupancy
_atom_site_site_symmetry_order
_atom_site_calc_flag
_atom_site_refinement_flags_posn
_atom_site_refinement_flags_adp
Ni1 Ni 0.83805(2) 0.30455(2) 0.26321(2) 0.01502(5) Uani 1 1 d . .
P1 P 0.79877(4) 0.16501(3) 0.33122(2) 0.01595(8) Uani 1 1 d . .
P2 P 0.90275(4) 0.23361(3) 0.15676(2) 0.01670(8) Uani 1 1 d . .
Si1 Si 0.96272(5) 0.56505(4) 0.31975(2) 0.02460(9) Uani 1 1 d . .
Si2 Si 0.63822(4) 0.46519(4) 0.25797(2) 0.02241(9) Uani 1 1 d . .
N1 N 0.81128(13) 0.45274(10) 0.28260(6) 0.0184(2) Uani 1 1 d . .
C1 C 0.9512(2) 0.6104(2) 0.41966(10) 0.0526(6) Uani 1 1 d . .
H1A H 0.8625 0.6383 0.4272 0.079 Uiso 1 1 calc R U
H1B H 1.0423 0.6727 0.4388 0.079 Uiso 1 1 calc R U
H1C H 0.9428 0.5440 0.4454 0.079 Uiso 1 1 calc R U
C2 C 1.14372(19) 0.52753(17) 0.30845(11) 0.0418(4) Uani 1 1 d . .
H2A H 1.1478 0.4683 0.3387 0.063 Uiso 1 1 calc R U
H2B H 1.2286 0.5971 0.3237 0.063 Uiso 1 1 calc R U
H2C H 1.1498 0.4975 0.2570 0.063 Uiso 1 1 calc R U
C3 C 0.9844(2) 0.69736(16) 0.27460(13) 0.0479(5) Uani 1 1 d . .
H3A H 1.0028 0.6793 0.2230 0.072 Uiso 1 1 calc R U
H3B H 1.0697 0.7604 0.2991 0.072 Uiso 1 1 calc R U
H3C H 0.8920 0.7214 0.2781 0.072 Uiso 1 1 calc R U
C4 C 0.5859(2) 0.57936(17) 0.32187(11) 0.0397(4) Uani 1 1 d . .
H4A H 0.5855 0.5604 0.3716 0.060 Uiso 1 1 calc R U
H4B H 0.4854 0.5826 0.3065 0.060 Uiso 1 1 calc R U
H4C H 0.6595 0.6548 0.3210 0.060 Uiso 1 1 calc R U
C5 C 0.48209(19) 0.32913(16) 0.25982(11) 0.0403(4) Uani 1 1 d . .
H5A H 0.5003 0.2656 0.2260 0.060 Uiso 1 1 calc R U
H5B H 0.3859 0.3409 0.2450 0.060 Uiso 1 1 calc R U
H5C H 0.4783 0.3097 0.3094 0.060 Uiso 1 1 calc R U
C6 C 0.6296(2) 0.5016(2) 0.16343(10) 0.0460(5) Uani 1 1 d . .
H6A H 0.7138 0.5698 0.1591 0.069 Uiso 1 1 calc R U
H6B H 0.5341 0.5185 0.1538 0.069 Uiso 1 1 calc R U
H6C H 0.6362 0.4357 0.1279 0.069 Uiso 1 1 calc R U
C7 C 0.71273(15) 0.19820(13) 0.41672(7) 0.0190(3) Uani 1 1 d . .
C8 C 0.68438(17) 0.30427(13) 0.43407(8) 0.0248(3) Uani 1 1 d . .
H8 H 0.7067 0.3589 0.4010 0.030 Uiso 1 1 calc R U
C9 C 0.62330(19) 0.33137(15) 0.49980(9) 0.0311(3) Uani 1 1 d . .
H9 H 0.6039 0.4043 0.5114 0.037 Uiso 1 1 calc R U
C10 C 0.59084(18) 0.25227(15) 0.54811(8) 0.0298(3) Uani 1 1 d . .
H10 H 0.5482 0.2704 0.5927 0.036 Uiso 1 1 calc R U
C11 C 0.62034(18) 0.14738(15) 0.53148(8) 0.0287(3) Uani 1 1 d . .
H11 H 0.5990 0.0935 0.5650 0.034 Uiso 1 1 calc R U
C12 C 0.68102(17) 0.11954(14) 0.46610(8) 0.0247(3) Uani 1 1 d . .
H12 H 0.7010 0.0468 0.4550 0.030 Uiso 1 1 calc R U
C13 C 0.96491(16) 0.13298(13) 0.36833(7) 0.0200(3) Uani 1 1 d . .
C14 C 0.96968(19) 0.02509(15) 0.38270(8) 0.0288(3) Uani 1 1 d . .
H14 H 0.8831 -0.0400 0.3710 0.035 Uiso 1 1 calc R U
C15 C 1.1004(2) 0.01174(17) 0.41417(10) 0.0383(4) Uani 1 1 d . .
H15 H 1.1030 -0.0625 0.4236 0.046 Uiso 1 1 calc R U
C16 C 1.2260(2) 0.10592(19) 0.43175(9) 0.0404(4) Uani 1 1 d . .
H16 H 1.3154 0.0965 0.4529 0.048 Uiso 1 1 calc R U
C17 C 1.2221(2) 0.21365(18) 0.41861(10) 0.0412(4) Uani 1 1 d . .
H17 H 1.3083 0.2787 0.4313 0.049 Uiso 1 1 calc R U
C18 C 1.09233(18) 0.22720(15) 0.38683(9) 0.0313(3) Uani 1 1 d . .
H18 H 1.0905 0.3017 0.3776 0.038 Uiso 1 1 calc R U
C19 C 0.67163(16) 0.02307(12) 0.29199(7) 0.0186(3) Uani 1 1 d . .
C20 C 0.51779(17) -0.00375(14) 0.30265(8) 0.0256(3) Uani 1 1 d . .
H20 H 0.4794 0.0510 0.3317 0.031 Uiso 1 1 calc R U
C21 C 0.42070(19) -0.10985(15) 0.27105(9) 0.0331(4) Uani 1 1 d . .
H21 H 0.3164 -0.1277 0.2792 0.040 Uiso 1 1 calc R U
C22 C 0.4743(2) -0.18990(15) 0.22780(9) 0.0355(4) Uani 1 1 d . .
H22 H 0.4077 -0.2630 0.2069 0.043 Uiso 1 1 calc R U
C23 C 0.6256(2) -0.16282(14) 0.21516(9) 0.0330(4) Uani 1 1 d . .
H23 H 0.6626 -0.2168 0.1846 0.040 Uiso 1 1 calc R U
C24 C 0.72379(18) -0.05742(13) 0.24677(8) 0.0249(3) Uani 1 1 d . .
H24 H 0.8276 -0.0397 0.2376 0.030 Uiso 1 1 calc R U
C25 C 0.97882(16) 0.11047(12) 0.14743(7) 0.0194(3) Uani 1 1 d . .
C26 C 1.09424(17) 0.11464(14) 0.19806(8) 0.0240(3) Uani 1 1 d . .
H26 H 1.1320 0.1815 0.2340 0.029 Uiso 1 1 calc R U
C27 C 1.1549(2) 0.02282(16) 0.19695(9) 0.0326(4) Uani 1 1 d . .
H27 H 1.2350 0.0273 0.2314 0.039 Uiso 1 1 calc R U
C28 C 1.0989(2) -0.07543(16) 0.14562(9) 0.0376(4) Uani 1 1 d . .
H28 H 1.1383 -0.1396 0.1455 0.045 Uiso 1 1 calc R U
C29 C 0.9852(2) -0.08011(15) 0.09429(9) 0.0372(4) Uani 1 1 d . .
H29 H 0.9476 -0.1473 0.0586 0.045 Uiso 1 1 calc R U
C30 C 0.92604(19) 0.01250(13) 0.09461(8) 0.0269(3) Uani 1 1 d . .
H30 H 0.8492 0.0092 0.0587 0.032 Uiso 1 1 calc R U
C31 C 1.04239(16) 0.33817(12) 0.11350(7) 0.0203(3) Uani 1 1 d . .
C32 C 1.0247(2) 0.44823(14) 0.11522(9) 0.0303(3) Uani 1 1 d . .
H32 H 0.9446 0.4677 0.1399 0.036 Uiso 1 1 calc R U
C33 C 1.1237(2) 0.52977(15) 0.08103(10) 0.0395(4) Uani 1 1 d . .
H33 H 1.1107 0.6047 0.0822 0.047 Uiso 1 1 calc R U
C34 C 1.2409(2) 0.50281(16) 0.04539(10) 0.0400(4) Uani 1 1 d . .
H34 H 1.3078 0.5588 0.0217 0.048 Uiso 1 1 calc R U
C35 C 1.2609(2) 0.39502(17) 0.04420(10) 0.0385(4) Uani 1 1 d . .
H35 H 1.3423 0.3767 0.0201 0.046 Uiso 1 1 calc R U
C36 C 1.16192(18) 0.31233(15) 0.07831(8) 0.0287(3) Uani 1 1 d . .
H36 H 1.1764 0.2379 0.0775 0.034 Uiso 1 1 calc R U
C37 C 0.74007(16) 0.19199(12) 0.09018(7) 0.0194(3) Uani 1 1 d . .
C38 C 0.59832(18) 0.14186(14) 0.11342(8) 0.0277(3) Uani 1 1 d . .
H38 H 0.5895 0.1228 0.1614 0.033 Uiso 1 1 calc R U
C39 C 0.46945(19) 0.11937(16) 0.06709(10) 0.0364(4) Uani 1 1 d . .
H39 H 0.3731 0.0859 0.0836 0.044 Uiso 1 1 calc R U
C40 C 0.4817(2) 0.14571(15) -0.00281(10) 0.0360(4) Uani 1 1 d . .
H40 H 0.3937 0.1318 -0.0343 0.043 Uiso 1 1 calc R U
C41 C 0.6223(2) 0.19236(16) -0.02702(9) 0.0354(4) Uani 1 1 d . .
H41 H 0.6310 0.2088 -0.0756 0.042 Uiso 1 1 calc R U
C42 C 0.75048(18) 0.21530(14) 0.01896(8) 0.0276(3) Uani 1 1 d . .
H42 H 0.8466 0.2473 0.0017 0.033 Uiso 1 1 calc R U

loop_
_atom_site_aniso_label
_atom_site_aniso_U_11
_atom_site_aniso_U_22
_atom_site_aniso_U_33
_atom_site_aniso_U_23
_atom_site_aniso_U_13
_atom_site_aniso_U_12
Ni1 0.01589(9) 0.01418(9) 0.01584(8) 0.00281(6) 0.00159(6) 0.00540(7)
P1 0.01697(17) 0.01768(17) 0.01480(15) 0.00413(12) 0.00262(12) 0.00661(14)
P2 0.01837(17) 0.01654(17) 0.01548(15) 0.00353(12) 0.00242(12) 0.00485(14)
Si1 0.0189(2) 0.0202(2) 0.0308(2) -0.00125(16) -0.00025(16) 0.00198(16)
Si2 0.01759(19) 0.0231(2) 0.0277(2) 0.00145(16) -0.00023(15) 0.00910(16)
N1 0.0172(6) 0.0146(5) 0.0238(5) 0.0020(4) 0.0014(4) 0.0056(5)
C1 0.0393(11) 0.0648(14) 0.0377(10) -0.0129(9) -0.0043(8) 0.0000(10)
C2 0.0200(8) 0.0427(10) 0.0577(11) -0.0011(9) -0.0054(8) 0.0060(8)
C3 0.0420(11) 0.0220(9) 0.0753(14) 0.0123(9) 0.0072(10) -0.0007(8)
C4 0.0309(9) 0.0393(10) 0.0523(10) -0.0039(8) 0.0035(8) 0.0207(8)
C5 0.0200(8) 0.0387(10) 0.0562(11) -0.0009(8) 0.0001(7) 0.0029(7)
C6 0.0433(11) 0.0631(13) 0.0387(9) 0.0139(9) -0.0059(8) 0.0246(10)
C7 0.0159(6) 0.0254(7) 0.0158(6) 0.0026(5) 0.0015(5) 0.0062(6)
C8 0.0262(8) 0.0266(8) 0.0223(7) 0.0024(6) 0.0033(6) 0.0091(6)
C9 0.0338(9) 0.0320(9) 0.0285(8) -0.0034(6) 0.0039(6) 0.0148(7)
C10 0.0234(8) 0.0432(9) 0.0199(7) -0.0031(6) 0.0047(6) 0.0084(7)
C11 0.0273(8) 0.0397(9) 0.0194(7) 0.0081(6) 0.0057(6) 0.0081(7)
C12 0.0279(8) 0.0280(8) 0.0213(7) 0.0067(6) 0.0058(6) 0.0112(6)
C13 0.0197(7) 0.0288(7) 0.0148(6) 0.0056(5) 0.0039(5) 0.0108(6)
C14 0.0281(8) 0.0307(8) 0.0308(8) 0.0079(6) 0.0001(6) 0.0125(7)
C15 0.0385(10) 0.0466(11) 0.0400(9) 0.0120(8) -0.0019(7) 0.0266(9)
C16 0.0286(9) 0.0655(13) 0.0339(9) 0.0084(8) -0.0039(7) 0.0248(9)
C17 0.0232(8) 0.0516(11) 0.0437(10) 0.0068(8) -0.0066(7) 0.0034(8)
C18 0.0257(8) 0.0327(9) 0.0340(8) 0.0070(7) -0.0030(6) 0.0058(7)
C19 0.0210(7) 0.0195(7) 0.0158(6) 0.0074(5) 0.0001(5) 0.0044(6)
C20 0.0214(7) 0.0312(8) 0.0253(7) 0.0094(6) -0.0003(6) 0.0069(6)
C21 0.0232(8) 0.0372(9) 0.0354(8) 0.0155(7) -0.0059(6) -0.0012(7)
C22 0.0420(10) 0.0255(8) 0.0312(8) 0.0081(7) -0.0115(7) -0.0032(7)
C23 0.0461(10) 0.0228(8) 0.0280(8) 0.0025(6) 0.0009(7) 0.0076(7)
C24 0.0289(8) 0.0226(7) 0.0235(7) 0.0057(6) 0.0051(6) 0.0067(6)
C25 0.0211(7) 0.0195(7) 0.0196(6) 0.0061(5) 0.0062(5) 0.0071(6)
C26 0.0227(7) 0.0280(8) 0.0227(7) 0.0052(6) 0.0037(6) 0.0087(6)
C27 0.0319(9) 0.0426(10) 0.0314(8) 0.0143(7) 0.0057(7) 0.0197(8)
C28 0.0498(11) 0.0357(9) 0.0401(9) 0.0121(7) 0.0135(8) 0.0290(9)
C29 0.0533(11) 0.0262(8) 0.0342(8) -0.0020(7) 0.0054(8) 0.0179(8)
C30 0.0327(8) 0.0250(8) 0.0229(7) 0.0005(6) 0.0007(6) 0.0096(7)
C31 0.0215(7) 0.0211(7) 0.0160(6) 0.0042(5) 0.0009(5) 0.0016(6)
C32 0.0335(9) 0.0270(8) 0.0326(8) 0.0105(6) 0.0090(7) 0.0086(7)
C33 0.0498(11) 0.0256(8) 0.0436(10) 0.0152(7) 0.0106(8) 0.0062(8)
C34 0.0392(10) 0.0363(10) 0.0403(9) 0.0165(8) 0.0120(8) -0.0021(8)
C35 0.0303(9) 0.0432(10) 0.0408(9) 0.0124(8) 0.0153(7) 0.0044(8)
C36 0.0273(8) 0.0285(8) 0.0306(8) 0.0072(6) 0.0079(6) 0.0066(7)
C37 0.0203(7) 0.0178(6) 0.0201(6) 0.0020(5) 0.0000(5) 0.0062(5)
C38 0.0242(8) 0.0314(8) 0.0260(7) 0.0049(6) 0.0043(6) 0.0049(7)
C39 0.0197(8) 0.0391(10) 0.0466(10) 0.0038(8) 0.0027(7) 0.0036(7)
C40 0.0280(9) 0.0339(9) 0.0430(9) 0.0022(7) -0.0134(7) 0.0073(7)
C41 0.0385(10) 0.0375(9) 0.0279(8) 0.0099(7) -0.0085(7) 0.0057(8)
C42 0.0259(8) 0.0316(8) 0.0245(7) 0.0085(6) -0.0002(6) 0.0048(7)

loop_
_atom_type_symbol
_atom_type_description
_atom_type_scat_dispersion_real
_atom_type_scat_dispersion_imag
_atom_type_scat_source
C C 0.0033 0.0016 'International Tables Vol C Tables 4.2.6.8 and 6.1.1.4'
H H 0.0000 0.0000 'International Tables Vol C Tables 4.2.6.8 and 6.1.1.4'
N N 0.0061 0.0033 'International Tables Vol C Tables 4.2.6.8 and 6.1.1.4'
Ni Ni 0.3393 1.1124 'International Tables Vol C Tables 4.2.6.8 and 6.1.1.4'
P P 0.1023 0.0942 'International Tables Vol C Tables 4.2.6.8 and 6.1.1.4'
Si Si 0.0817 0.0704 'International Tables Vol C Tables 4.2.6.8 and 6.1.1.4'

loop_
_geom_angle_atom_site_label_1
_geom_angle_atom_site_label_2
_geom_angle_atom_site_label_3
_geom_angle
N1 Ni1 P2 122.98(4)
N1 Ni1 P1 130.20(4)
P2 Ni1 P1 106.671(15)
C13 P1 C19 104.60(7)
C13 P1 C7 99.57(6)
C19 P1 C7 102.06(6)
C13 P1 Ni1 117.24(5)
C19 P1 Ni1 117.50(4)
C7 P1 Ni1 113.38(5)
C25 P2 C37 105.39(6)
C25 P2 C31 101.78(7)
C37 P2 C31 102.21(6)
C25 P2 Ni1 121.30(4)
C37 P2 Ni1 109.35(5)
C31 P2 Ni1 114.80(5)
N1 Si1 C2 111.79(7)
N1 Si1 C1 112.58(8)
C2 Si1 C1 107.31(10)
N1 Si1 C3 112.41(8)
C2 Si1 C3 105.25(10)
C1 Si1 C3 107.05(11)
N1 Si2 C6 111.84(8)
N1 Si2 C5 112.93(8)
C6 Si2 C5 106.76(10)
N1 Si2 C4 112.05(7)
C6 Si2 C4 107.93(10)
C5 Si2 C4 104.91(9)
Si1 N1 Si2 125.21(7)
Si1 N1 Ni1 117.81(7)
Si2 N1 Ni1 116.92(6)
C8 C7 C12 119.20(13)
C8 C7 P1 119.98(11)
C12 C7 P1 120.76(11)
C7 C8 C9 120.30(14)
C10 C9 C8 120.05(15)
C11 C10 C9 119.85(14)
C10 C11 C12 120.52(14)
C11 C12 C7 120.07(15)
C14 C13 C18 118.74(14)
C14 C13 P1 125.22(12)
C18 C13 P1 115.93(12)
C13 C14 C15 120.37(16)
C16 C15 C14 120.15(17)
C17 C16 C15 120.03(16)
C16 C17 C18 120.00(17)
C17 C18 C13 120.71(17)
C20 C19 C24 118.43(14)
C20 C19 P1 120.36(11)
C24 C19 P1 121.06(11)
C21 C20 C19 120.39(15)
C22 C21 C20 120.58(16)
C23 C22 C21 119.46(15)
C22 C23 C24 120.46(16)
C23 C24 C19 120.63(15)
C26 C25 C30 118.85(14)
C26 C25 P2 116.93(11)
C30 C25 P2 124.19(12)
C27 C26 C25 120.94(14)
C28 C27 C26 119.80(16)
C27 C28 C29 119.82(16)
C30 C29 C28 120.42(16)
C29 C30 C25 120.13(15)
C36 C31 C32 118.95(14)
C36 C31 P2 123.47(12)
C32 C31 P2 117.57(12)
C33 C32 C31 120.19(16)
C34 C33 C32 120.43(17)
C35 C34 C33 119.95(16)
C34 C35 C36 120.11(17)
C31 C36 C35 120.35(16)
C42 C37 C38 118.56(13)
C42 C37 P2 122.88(11)
C38 C37 P2 118.41(11)
C39 C38 C37 120.66(14)
C40 C39 C38 119.93(16)
C39 C40 C41 119.77(15)
C40 C41 C42 120.43(15)
C41 C42 C37 120.60(15)

loop_
_geom_bond_atom_site_label_1
_geom_bond_atom_site_label_2
_geom_bond_distance
Ni1 N1 1.8742(12)
Ni1 P2 2.2065(4)
Ni1 P1 2.2085(4)
P1 C13 1.8306(15)
P1 C19 1.8314(14)
P1 C7 1.8372(13)
P2 C25 1.8156(15)
P2 C37 1.8296(14)
P2 C31 1.8300(14)
Si1 N1 1.7074(12)
Si1 C2 1.8671(19)
Si1 C1 1.8704(19)
Si1 C3 1.880(2)
Si2 N1 1.7087(12)
Si2 C6 1.8713(19)
Si2 C5 1.8720(18)
Si2 C4 1.8736(18)
C7 C8 1.384(2)
C7 C12 1.393(2)
C8 C9 1.393(2)
C9 C10 1.382(2)
C10 C11 1.374(2)
C11 C12 1.388(2)
C13 C14 1.387(2)
C13 C18 1.390(2)
C14 C15 1.390(2)
C15 C16 1.378(3)
C16 C17 1.376(3)
C17 C18 1.386(2)
C19 C20 1.396(2)
C19 C24 1.397(2)
C20 C21 1.387(2)
C21 C22 1.382(3)
C22 C23 1.381(3)
C23 C24 1.385(2)
C25 C26 1.389(2)
C25 C30 1.391(2)
C26 C27 1.382(2)
C27 C28 1.381(3)
C28 C29 1.384(3)
C29 C30 1.384(2)
C31 C36 1.388(2)
C31 C32 1.390(2)
C32 C33 1.386(2)
C33 C34 1.378(3)
C34 C35 1.372(3)
C35 C36 1.393(2)
C37 C42 1.388(2)
C37 C38 1.391(2)
C38 C39 1.391(2)
C39 C40 1.377(3)
C40 C41 1.381(3)
C41 C42 1.381(2)
